data_4128890
loop_
_publ_author_name
'Glachet, Thomas'
'Marzag, Hamid'
'Saraiva Rosa, Nathalie'
'Colell, Johannes F. P.'
'Zhang, Guannan'
'Warren, Warren S.'
'Franck, Xavier'
'Theis, Thomas'
'Reboul, Vincent'

_publ_section_title
;
 Iodonitrene in Action: Direct Transformation of Amino Acids into Terminal
 Diazirines and <sup>15</sup>N<sub>2</sub>-Diazirines and Their
 Application as Hyperpolarized Markers.
;
_journal_issue 34
_journal_name_full 'Journal of the American Chemical Society'
_journal_page_first 13689
_journal_page_last 13696
_journal_paper_doi 10.1021/jacs.9b07035
_journal_volume 141
_journal_year 2019
_chemical_formula_moiety 'C15 H20 N4 O3'
_chemical_formula_sum 'C15 H20 N4 O3'
_chemical_formula_weight 304.35
_space_group_crystal_system monoclinic
_space_group_IT_number 4
_space_group_name_Hall 'P 2yb'
_space_group_name_H-M_alt 'P 1 21 1'
_atom_sites_solution_hydrogens mixed
_audit_creation_method SHELXL-2017/1
_cell_angle_alpha 90
_cell_angle_beta 99.557(7)
_cell_angle_gamma 90
_cell_formula_units_Z 4
_cell_length_a 10.1878(16)
_cell_length_b 7.9625(15)
_cell_length_c 19.590(3)
_cell_measurement_reflns_used 4918
_cell_measurement_temperature 149(2)
_cell_measurement_theta_max 30.57
_cell_measurement_theta_min 2.77
_cell_volume 1567.1(5)
_computing_cell_refinement 'Bruker SAINT'
_computing_data_collection 'Bruker APEX2'
_computing_data_reduction 'Bruker SAINT'
_computing_molecular_graphics 'Bruker SHELXTL'
_computing_publication_material 'Bruker SHELXTL'
_computing_structure_refinement 'SHELXL-2017/1 (Sheldrick, 2017)'
_computing_structure_solution 'SHELXT 2014/5 (Sheldrick, 2014)'
_diffrn_ambient_temperature 149(2)
_diffrn_measured_fraction_theta_full 0.998
_diffrn_measured_fraction_theta_max 0.992
_diffrn_measurement_device_type 'Bruker APEX-II CCD'
_diffrn_measurement_method '\f and \w scans'
_diffrn_radiation_type MoK\a
_diffrn_radiation_wavelength 0.71073
_diffrn_reflns_av_R_equivalents 0.1312
_diffrn_reflns_av_unetI/netI 0.1372
_diffrn_reflns_Laue_measured_fraction_full 0.998
_diffrn_reflns_Laue_measured_fraction_max 0.992
_diffrn_reflns_limit_h_max 14
_diffrn_reflns_limit_h_min -14
_diffrn_reflns_limit_k_max 11
_diffrn_reflns_limit_k_min -11
_diffrn_reflns_limit_l_max 28
_diffrn_reflns_limit_l_min -28
_diffrn_reflns_number 32808
_diffrn_reflns_point_group_measured_fraction_full 0.997
_diffrn_reflns_point_group_measured_fraction_max 0.987
_diffrn_reflns_theta_full 25.242
_diffrn_reflns_theta_max 30.691
_diffrn_reflns_theta_min 2.435
_exptl_absorpt_coefficient_mu 0.092
_exptl_absorpt_correction_type multi-scan
_exptl_absorpt_process_details 'Sadabs 2016/2'
_exptl_crystal_colour colourless
_exptl_crystal_density_diffrn 1.290
_exptl_crystal_description plate
_exptl_crystal_F_000 648
_exptl_crystal_size_max 0.22
_exptl_crystal_size_mid 0.20
_exptl_crystal_size_min 0.03
_exptl_transmission_factor_max 0.7461
_exptl_transmission_factor_min 0.3847
_refine_diff_density_max 0.320
_refine_diff_density_min -0.290
_refine_diff_density_rms 0.055
_refine_ls_abs_structure_details
;
 Flack x determined using 1477 quotients [(I+)-(I-)]/[(I+)+(I-)]
 (Parsons, Flack and Wagner, Acta Cryst. B69 (2013) 249-259).
;
_refine_ls_abs_structure_Flack 0.9(10)
_refine_ls_extinction_method none
_refine_ls_goodness_of_fit_ref 1.024
_refine_ls_hydrogen_treatment mixed
_refine_ls_matrix_type full
_refine_ls_number_parameters 413
_refine_ls_number_reflns 9636
_refine_ls_number_restraints 1
_refine_ls_restrained_S_all 1.024
_refine_ls_R_factor_all 0.1439
_refine_ls_R_factor_gt 0.0778
_refine_ls_shift/su_max 0.000
_refine_ls_shift/su_mean 0.000
_refine_ls_structure_factor_coef Fsqd
_refine_ls_weighting_details 'w=1/[\s^2^(Fo^2^)+(0.0555P)^2^+0.2407P] where P=(Fo^2^+2Fc^2^)/3'
_refine_ls_weighting_scheme calc
_refine_ls_wR_factor_gt 0.1634
_refine_ls_wR_factor_ref 0.1944
_reflns_Friedel_coverage 0.869
_reflns_Friedel_fraction_full 0.996
_reflns_Friedel_fraction_max 0.982
_reflns_number_gt 5510
_reflns_number_total 9636
_reflns_threshold_expression 'I > 2\s(I)'
_cod_data_source_file ja9b07035_si_004.cif
_cod_data_source_block glachet6_0m_a
_cod_original_sg_symbol_H-M 'P 21'
_cod_database_code 4128890
_shelx_shelxl_version_number 2017/1
_shelx_space_group_comment
;
The symmetry employed for this shelxl refinement is uniquely defined
by the following loop, which should always be used as a source of
symmetry information in preference to the above space-group names.
They are only intended as comments.
;

loop_
_space_group_symop_operation_xyz
'x, y, z'
'-x, y+1/2, -z'

loop_
_atom_site_label
_atom_site_type_symbol
_atom_site_fract_x
_atom_site_fract_y
_atom_site_fract_z
_atom_site_U_iso_or_equiv
_atom_site_adp_type
_atom_site_occupancy
_atom_site_site_symmetry_order
_atom_site_calc_flag
_atom_site_refinement_flags_posn
_atom_site_refinement_flags_adp
O1 O 0.8191(3) 0.4830(3) 0.57332(14) 0.0296(6) Uani 1 1 d . .
O4 O 0.3217(3) 0.4831(3) 0.57916(13) 0.0279(6) Uani 1 1 d . .
O2 O 0.8328(3) 0.5803(4) 0.41530(15) 0.0335(7) Uani 1 1 d . .
O6 O 0.1464(3) 0.4427(4) 0.37317(13) 0.0314(6) Uani 1 1 d . .
O3 O 0.6486(3) 0.4240(4) 0.37458(13) 0.0316(7) Uani 1 1 d . .
O5 O 0.3315(3) 0.5895(4) 0.42114(15) 0.0332(7) Uani 1 1 d . .
N6 N 0.2981(4) 0.3181(4) 0.45195(17) 0.0273(7) Uani 1 1 d . .
N2 N 0.8121(4) 0.3098(5) 0.44950(18) 0.0285(8) Uani 1 1 d . .
N5 N 0.5467(3) 0.4550(5) 0.59751(16) 0.0271(7) Uani 1 1 d . .
N1 N 1.0429(3) 0.4608(5) 0.60040(16) 0.0276(7) Uani 1 1 d . .
C1 C 0.9265(4) 0.4286(5) 0.56059(19) 0.0238(8) Uani 1 1 d . .
C23 C 0.2649(4) 0.4600(5) 0.41599(18) 0.0245(8) Uani 1 1 d . .
C8 C 0.7697(4) 0.4493(5) 0.41342(19) 0.0260(8) Uani 1 1 d . .
C16 C 0.4247(4) 0.4257(5) 0.56263(19) 0.0246(8) Uani 1 1 d . .
C17 C 0.4212(4) 0.3097(5) 0.49972(19) 0.0271(8) Uani 1 1 d . .
H17A H 0.495109 0.340348 0.475104 0.032 Uiso 1 1 calc R U
H17B H 0.435850 0.192508 0.516127 0.032 Uiso 1 1 calc R U
C2 C 0.9335(4) 0.3135(5) 0.49846(19) 0.0281(8) Uani 1 1 d . .
H2A H 1.006537 0.352162 0.474715 0.034 Uiso 1 1 calc R U
H2B H 0.955013 0.198068 0.515472 0.034 Uiso 1 1 calc R U
C10 C 0.5834(4) 0.5296(5) 0.25679(19) 0.0286(9) Uani 1 1 d . .
C25 C 0.0881(4) 0.5535(6) 0.2552(2) 0.0288(9) Uani 1 1 d . .
C9 C 0.5898(4) 0.5655(5) 0.33323(19) 0.0314(9) Uani 1 1 d . .
H9A H 0.643869 0.667590 0.345962 0.038 Uiso 1 1 calc R U
H9B H 0.498980 0.586625 0.342987 0.038 Uiso 1 1 calc R U
C26 C 0.0606(5) 0.6888(7) 0.2099(2) 0.0431(12) Uani 1 1 d . .
H26 H 0.053281 0.798684 0.227817 0.052 Uiso 1 1 calc R U
C18 C 0.5720(4) 0.5519(5) 0.66215(18) 0.0293(9) Uani 1 1 d . .
H18B H 0.497730 0.631674 0.663001 0.035 Uiso 1 1 calc R U
H18A H 0.654525 0.618114 0.663319 0.035 Uiso 1 1 calc R U
C24 C 0.0976(4) 0.5883(5) 0.33210(19) 0.0305(9) Uani 1 1 d . .
H24A H 0.158341 0.684277 0.345177 0.037 Uiso 1 1 calc R U
H24B H 0.008636 0.619415 0.342063 0.037 Uiso 1 1 calc R U
C3 C 1.0504(4) 0.5550(6) 0.66516(19) 0.0319(9) Uani 1 1 d . .
H3A H 0.967252 0.537717 0.684221 0.038 Uiso 1 1 calc R U
H3B H 1.058286 0.676369 0.655638 0.038 Uiso 1 1 calc R U
N8 N 0.7619(5) 0.4475(7) 0.9841(2) 0.0614(13) Uani 1 1 d . .
C11 C 0.4615(4) 0.5036(6) 0.2147(2) 0.0340(10) Uani 1 1 d . .
H11 H 0.382223 0.504220 0.234234 0.041 Uiso 1 1 calc R U
C15 C 0.6976(4) 0.5279(6) 0.2271(2) 0.0391(11) Uani 1 1 d . .
H15 H 0.781873 0.545366 0.255202 0.047 Uiso 1 1 calc R U
C4 C 1.1682(4) 0.5000(7) 0.7182(2) 0.0398(11) Uani 1 1 d . .
H4A H 1.251504 0.536901 0.702928 0.048 Uiso 1 1 calc R U
H4B H 1.169631 0.375857 0.720928 0.048 Uiso 1 1 calc R U
C20 C 0.6327(5) 0.5377(6) 0.7927(2) 0.0376(10) Uani 1 1 d . .
H20B H 0.570127 0.631369 0.795977 0.045 Uiso 1 1 calc R U
H20A H 0.721195 0.587076 0.790691 0.045 Uiso 1 1 calc R U
C19 C 0.5861(5) 0.4409(6) 0.72623(19) 0.0332(10) Uani 1 1 d . .
H19B H 0.499095 0.388045 0.728836 0.040 Uiso 1 1 calc R U
H19A H 0.650535 0.350077 0.721890 0.040 Uiso 1 1 calc R U
C27 C 0.0438(5) 0.6642(8) 0.1385(3) 0.0509(14) Uani 1 1 d . .
H27 H 0.023533 0.756965 0.108140 0.061 Uiso 1 1 calc R U
C14 C 0.6898(5) 0.5008(7) 0.1564(2) 0.0485(13) Uani 1 1 d . .
H14 H 0.768951 0.498960 0.136712 0.058 Uiso 1 1 calc R U
C13 C 0.5684(5) 0.4767(6) 0.1146(2) 0.0435(12) Uani 1 1 d . .
H13 H 0.563182 0.460265 0.066162 0.052 Uiso 1 1 calc R U
C12 C 0.4546(5) 0.4767(6) 0.1442(2) 0.0411(11) Uani 1 1 d . .
H12 H 0.370555 0.458170 0.115971 0.049 Uiso 1 1 calc R U
C21 C 0.6426(5) 0.4293(6) 0.8582(2) 0.0422(11) Uani 1 1 d . .
H21B H 0.555166 0.375894 0.859234 0.051 Uiso 1 1 calc R U
H21A H 0.708273 0.338672 0.856004 0.051 Uiso 1 1 calc R U
N7 N 0.8248(5) 0.5426(8) 0.9529(2) 0.0698(16) Uani 1 1 d . .
C5 C 1.1631(5) 0.5723(7) 0.7900(2) 0.0414(12) Uani 1 1 d . .
H5A H 1.163232 0.696403 0.787284 0.050 Uiso 1 1 calc R U
H5B H 1.078744 0.537324 0.804685 0.050 Uiso 1 1 calc R U
C30 C 0.1009(5) 0.3951(6) 0.2282(2) 0.0365(10) Uani 1 1 d . .
H30 H 0.120921 0.302190 0.258568 0.044 Uiso 1 1 calc R U
C22 C 0.6828(6) 0.5267(8) 0.9236(2) 0.0505(14) Uani 1 1 d . .
H22 H 0.623323 0.621374 0.932528 0.061 Uiso 1 1 calc R U
C28 C 0.0564(5) 0.5061(8) 0.1118(2) 0.0502(14) Uani 1 1 d . .
H28 H 0.045930 0.489778 0.063204 0.060 Uiso 1 1 calc R U
C29 C 0.0846(5) 0.3704(7) 0.1567(2) 0.0477(13) Uani 1 1 d . .
H29 H 0.092723 0.260884 0.138599 0.057 Uiso 1 1 calc R U
N3 N 1.2046(9) 0.4460(10) 0.9576(3) 0.105(3) Uani 1 1 d . .
N4 N 1.3217(8) 0.4488(13) 0.9726(3) 0.120(3) Uani 1 1 d . .
C6 C 1.2785(5) 0.5160(9) 0.8439(2) 0.0616(17) Uani 1 1 d . .
H6A H 1.287354 0.392550 0.840590 0.074 Uiso 1 1 calc R U
H6B H 1.361129 0.566792 0.832875 0.074 Uiso 1 1 calc R U
C7 C 1.2670(7) 0.5597(10) 0.9165(3) 0.073(2) Uani 1 1 d . .
H7 H 1.262509 0.681879 0.927700 0.087 Uiso 1 1 calc R U
H1 H 1.124(4) 0.419(6) 0.589(2) 0.037(12) Uiso 1 1 d . .
H2 H 0.762(5) 0.233(6) 0.453(2) 0.038(14) Uiso 1 1 d . .
H6 H 0.242(5) 0.223(7) 0.444(3) 0.054(16) Uiso 1 1 d . .
H5 H 0.618(5) 0.412(7) 0.580(2) 0.050(15) Uiso 1 1 d . .

loop_
_atom_site_aniso_label
_atom_site_aniso_U_11
_atom_site_aniso_U_22
_atom_site_aniso_U_33
_atom_site_aniso_U_23
_atom_site_aniso_U_13
_atom_site_aniso_U_12
O1 0.0247(14) 0.0249(15) 0.0410(15) -0.0004(12) 0.0111(12) 0.0033(12)
O4 0.0249(14) 0.0255(15) 0.0349(14) -0.0015(12) 0.0096(11) 0.0034(12)
O2 0.0341(17) 0.0216(16) 0.0434(16) 0.0026(13) 0.0029(13) -0.0067(13)
O6 0.0333(16) 0.0256(16) 0.0330(14) 0.0035(13) -0.0009(12) -0.0050(13)
O3 0.0332(16) 0.0248(15) 0.0353(14) 0.0052(13) 0.0009(12) -0.0023(13)
O5 0.0327(16) 0.0222(15) 0.0438(16) 0.0021(13) 0.0039(13) -0.0048(13)
N6 0.0303(19) 0.0193(17) 0.0312(17) 0.0004(14) 0.0022(15) -0.0021(15)
N2 0.030(2) 0.0188(17) 0.0355(18) 0.0019(15) 0.0035(16) -0.0039(16)
N5 0.0256(18) 0.0270(18) 0.0291(16) -0.0035(14) 0.0063(14) 0.0005(15)
N1 0.0247(17) 0.0275(19) 0.0310(16) -0.0032(14) 0.0059(14) 0.0026(15)
C1 0.029(2) 0.0162(18) 0.0279(17) 0.0025(15) 0.0096(16) 0.0017(16)
C23 0.026(2) 0.023(2) 0.0255(17) -0.0032(16) 0.0085(15) -0.0014(17)
C8 0.031(2) 0.020(2) 0.0272(18) 0.0009(16) 0.0052(16) -0.0004(17)
C16 0.031(2) 0.0165(18) 0.0279(17) 0.0020(15) 0.0088(16) -0.0005(16)
C17 0.028(2) 0.024(2) 0.0301(19) -0.0039(16) 0.0060(16) 0.0055(17)
C2 0.031(2) 0.023(2) 0.0304(19) -0.0017(16) 0.0040(17) 0.0044(18)
C10 0.033(2) 0.023(2) 0.0300(19) -0.0009(17) 0.0066(17) 0.0011(18)
C25 0.023(2) 0.033(2) 0.0311(19) 0.0026(18) 0.0066(16) 0.0002(18)
C9 0.034(2) 0.028(2) 0.033(2) 0.0035(18) 0.0047(17) 0.0070(19)
C26 0.047(3) 0.038(3) 0.044(3) 0.008(2) 0.009(2) 0.004(2)
C18 0.034(2) 0.024(2) 0.0308(19) -0.0016(17) 0.0087(18) -0.0036(18)
C24 0.032(2) 0.027(2) 0.0312(19) -0.0004(17) 0.0026(17) 0.0008(19)
C3 0.039(2) 0.028(2) 0.0299(19) -0.0027(17) 0.0091(18) -0.0005(19)
N8 0.076(3) 0.074(4) 0.033(2) 0.006(2) 0.004(2) -0.001(3)
C11 0.033(2) 0.031(2) 0.040(2) -0.0001(19) 0.0088(18) -0.0005(19)
C15 0.033(2) 0.042(3) 0.042(2) -0.001(2) 0.008(2) -0.002(2)
C4 0.036(2) 0.052(3) 0.033(2) -0.005(2) 0.0082(19) 0.004(2)
C20 0.047(3) 0.036(2) 0.029(2) 0.0008(19) 0.0051(19) -0.005(2)
C19 0.041(3) 0.027(2) 0.032(2) 0.0002(18) 0.0077(18) -0.001(2)
C27 0.046(3) 0.061(4) 0.047(3) 0.018(3) 0.010(2) 0.005(3)
C14 0.050(3) 0.055(4) 0.045(3) -0.004(2) 0.021(2) -0.002(3)
C13 0.060(3) 0.040(3) 0.031(2) -0.002(2) 0.009(2) 0.002(3)
C12 0.042(3) 0.037(3) 0.042(2) -0.003(2) -0.003(2) 0.001(2)
C21 0.053(3) 0.038(3) 0.035(2) 0.001(2) 0.007(2) 0.008(2)
N7 0.082(4) 0.083(4) 0.042(2) -0.003(3) 0.003(3) -0.020(3)
C5 0.041(3) 0.050(3) 0.034(2) -0.007(2) 0.008(2) -0.006(2)
C30 0.040(3) 0.032(3) 0.038(2) -0.0023(19) 0.007(2) 0.003(2)
C22 0.066(4) 0.050(3) 0.035(2) -0.003(2) 0.007(2) 0.011(3)
C28 0.040(3) 0.079(4) 0.033(2) 0.005(3) 0.011(2) -0.002(3)
C29 0.048(3) 0.052(3) 0.045(3) -0.012(2) 0.015(2) 0.001(3)
N3 0.162(7) 0.105(6) 0.054(3) -0.008(4) 0.039(4) -0.037(6)
N4 0.134(7) 0.173(9) 0.042(3) 0.004(4) -0.016(4) 0.014(7)
C6 0.054(3) 0.089(5) 0.040(3) -0.012(3) 0.003(2) 0.004(3)
C7 0.093(5) 0.084(5) 0.038(3) -0.011(3) 0.003(3) -0.017(4)

loop_
_atom_type_symbol
_atom_type_description
_atom_type_scat_dispersion_real
_atom_type_scat_dispersion_imag
_atom_type_scat_source
C C 0.0033 0.0016 'International Tables Vol C Tables 4.2.6.8 and 6.1.1.4'
H H 0.0000 0.0000 'International Tables Vol C Tables 4.2.6.8 and 6.1.1.4'
N N 0.0061 0.0033 'International Tables Vol C Tables 4.2.6.8 and 6.1.1.4'
O O 0.0106 0.0060 'International Tables Vol C Tables 4.2.6.8 and 6.1.1.4'

loop_
_geom_angle_atom_site_label_1
_geom_angle_atom_site_label_2
_geom_angle_atom_site_label_3
_geom_angle
C23 O6 C24 116.7(3)
C8 O3 C9 116.7(3)
C23 N6 C17 119.8(4)
C23 N6 H6 120(3)
C17 N6 H6 120(3)
C8 N2 C2 119.9(4)
C8 N2 H2 121(4)
C2 N2 H2 117(4)
C16 N5 C18 123.3(3)
C16 N5 H5 118(3)
C18 N5 H5 119(3)
C1 N1 C3 121.2(3)
C1 N1 H1 121(3)
C3 N1 H1 118(3)
O1 C1 N1 123.0(4)
O1 C1 C2 121.8(4)
N1 C1 C2 115.2(3)
O5 C23 N6 125.0(4)
O5 C23 O6 123.9(4)
N6 C23 O6 111.0(3)
O2 C8 N2 124.4(4)
O2 C8 O3 124.8(4)
N2 C8 O3 110.8(3)
O4 C16 N5 124.0(4)
O4 C16 C17 121.6(4)
N5 C16 C17 114.3(3)
N6 C17 C16 113.4(3)
N6 C17 H17A 108.9
C16 C17 H17A 108.9
N6 C17 H17B 108.9
C16 C17 H17B 108.9
H17A C17 H17B 107.7
N2 C2 C1 113.2(3)
N2 C2 H2A 108.9
C1 C2 H2A 108.9
N2 C2 H2B 108.9
C1 C2 H2B 108.9
H2A C2 H2B 107.7
C15 C10 C11 118.7(4)
C15 C10 C9 121.1(4)
C11 C10 C9 120.2(4)
C30 C25 C26 118.9(4)
C30 C25 C24 123.5(4)
C26 C25 C24 117.6(4)
O3 C9 C10 110.5(3)
O3 C9 H9A 109.6
C10 C9 H9A 109.6
O3 C9 H9B 109.6
C10 C9 H9B 109.6
H9A C9 H9B 108.1
C27 C26 C25 120.5(5)
C27 C26 H26 119.7
C25 C26 H26 119.7
N5 C18 C19 112.7(3)
N5 C18 H18B 109.1
C19 C18 H18B 109.1
N5 C18 H18A 109.1
C19 C18 H18A 109.1
H18B C18 H18A 107.8
O6 C24 C25 111.3(3)
O6 C24 H24A 109.4
C25 C24 H24A 109.4
O6 C24 H24B 109.4
C25 C24 H24B 109.4
H24A C24 H24B 108.0
N1 C3 C4 111.5(3)
N1 C3 H3A 109.3
C4 C3 H3A 109.3
N1 C3 H3B 109.3
C4 C3 H3B 109.3
H3A C3 H3B 108.0
N7 N8 C22 65.8(4)
C12 C11 C10 120.5(4)
C12 C11 H11 119.8
C10 C11 H11 119.8
C10 C15 C14 120.5(4)
C10 C15 H15 119.8
C14 C15 H15 119.8
C3 C4 C5 112.2(4)
C3 C4 H4A 109.2
C5 C4 H4A 109.2
C3 C4 H4B 109.2
C5 C4 H4B 109.2
H4A C4 H4B 107.9
C19 C20 C21 113.5(4)
C19 C20 H20B 108.9
C21 C20 H20B 108.9
C19 C20 H20A 108.9
C21 C20 H20A 108.9
H20B C20 H20A 107.7
C20 C19 C18 112.7(3)
C20 C19 H19B 109.1
C18 C19 H19B 109.1
C20 C19 H19A 109.1
C18 C19 H19A 109.1
H19B C19 H19A 107.8
C28 C27 C26 120.4(5)
C28 C27 H27 119.8
C26 C27 H27 119.8
C13 C14 C15 120.7(4)
C13 C14 H14 119.6
C15 C14 H14 119.6
C14 C13 C12 118.9(4)
C14 C13 H13 120.5
C12 C13 H13 120.5
C13 C12 C11 120.7(4)
C13 C12 H12 119.6
C11 C12 H12 119.6
C22 C21 C20 113.2(4)
C22 C21 H21B 108.9
C20 C21 H21B 108.9
C22 C21 H21A 108.9
C20 C21 H21A 108.9
H21B C21 H21A 107.7
N8 N7 C22 65.0(4)
C6 C5 C4 112.9(4)
C6 C5 H5A 109.0
C4 C5 H5A 109.0
C6 C5 H5B 109.0
C4 C5 H5B 109.0
H5A C5 H5B 107.8
C25 C30 C29 120.6(4)
C25 C30 H30 119.7
C29 C30 H30 119.7
N8 C22 N7 49.2(3)
N8 C22 C21 120.4(5)
N7 C22 C21 119.3(4)
N8 C22 H22 116.9
N7 C22 H22 116.9
C21 C22 H22 116.9
C27 C28 C29 119.5(4)
C27 C28 H28 120.2
C29 C28 H28 120.2
C28 C29 C30 120.1(5)
C28 C29 H29 120.0
C30 C29 H29 120.0
N4 N3 C7 66.7(6)
N3 N4 C7 64.9(5)
C7 C6 C5 115.0(5)
C7 C6 H6A 108.5
C5 C6 H6A 108.5
C7 C6 H6B 108.5
C5 C6 H6B 108.5
H6A C6 H6B 107.5
N3 C7 N4 48.4(4)
N3 C7 C6 120.2(6)
N4 C7 C6 120.1(7)
N3 C7 H7 116.9
N4 C7 H7 116.9
C6 C7 H7 116.9

loop_
_geom_bond_atom_site_label_1
_geom_bond_atom_site_label_2
_geom_bond_distance
O1 C1 1.240(4)
O4 C16 1.237(4)
O2 C8 1.222(5)
O6 C23 1.357(5)
O6 C24 1.451(5)
O3 C8 1.353(5)
O3 C9 1.457(5)
O5 C23 1.229(5)
N6 C23 1.345(5)
N6 C17 1.437(5)
N6 H6 0.94(6)
N2 C8 1.349(5)
N2 C2 1.434(5)
N2 H2 0.81(5)
N5 C16 1.335(5)
N5 C18 1.469(5)
N5 H5 0.91(5)
N1 C1 1.332(5)
N1 C3 1.465(5)
N1 H1 0.95(4)
C1 C2 1.535(5)
C16 C17 1.536(5)
C17 H17A 0.9900
C17 H17B 0.9900
C2 H2A 0.9900
C2 H2B 0.9900
C10 C15 1.384(5)
C10 C11 1.388(6)
C10 C9 1.515(5)
C25 C30 1.382(6)
C25 C26 1.395(6)
C25 C24 1.519(5)
C9 H9A 0.9900
C9 H9B 0.9900
C26 C27 1.394(7)
C26 H26 0.9500
C18 C19 1.522(5)
C18 H18B 0.9900
C18 H18A 0.9900
C24 H24A 0.9900
C24 H24B 0.9900
C3 C4 1.516(6)
C3 H3A 0.9900
C3 H3B 0.9900
N8 N7 1.220(7)
N8 C22 1.461(7)
C11 C12 1.388(6)
C11 H11 0.9500
C15 C14 1.391(6)
C15 H15 0.9500
C4 C5 1.529(6)
C4 H4A 0.9900
C4 H4B 0.9900
C20 C19 1.521(6)
C20 C21 1.535(6)
C20 H20B 0.9900
C20 H20A 0.9900
C19 H19B 0.9900
C19 H19A 0.9900
C27 C28 1.377(8)
C27 H27 0.9500
C14 C13 1.379(7)
C14 H14 0.9500
C13 C12 1.380(6)
C13 H13 0.9500
C12 H12 0.9500
C21 C22 1.496(6)
C21 H21B 0.9900
C21 H21A 0.9900
N7 C22 1.471(7)
C5 C6 1.512(7)
C5 H5A 0.9900
C5 H5B 0.9900
C30 C29 1.398(6)
C30 H30 0.9500
C22 H22 1.0000
C28 C29 1.391(8)
C28 H28 0.9500
C29 H29 0.9500
N3 N4 1.180(9)
N3 C7 1.428(9)
N4 C7 1.448(10)
C6 C7 1.487(7)
C6 H6A 0.9900
C6 H6B 0.9900
C7 H7 1.0000
